data_4023584
loop_
_publ_author_name
'Gabriela Guillena'
'Mar\'ia del Carmen Hita'
'Carmen N\'ajera'
'Santiago F. Vi\'ozquez'

_publ_section_title
;
 A Highly Efficient Solvent-Free Asymmetric Direct Aldol Reaction
 Organocatalyzed by Recoverable (S)-Binam-l-Prolinamides.
 ESI-MS Evidence of the Enamine-Iminium Formation
;
_journal_name_full 'Journal of Organic Chemistry'
_journal_page_first 5933
_journal_page_last 5943
_journal_paper_doi 10.1021/jo800773q
_journal_volume 73
_journal_year 2008
_chemical_absolute_configuration rm
_chemical_formula_moiety 'C25 H23 N3 O'
_chemical_formula_sum 'C25 H23 N3 O'
_chemical_formula_weight 381.46
_chemical_name_systematic
; 
 ? 
;
_space_group_IT_number 19
_symmetry_cell_setting orthorhombic
_symmetry_space_group_name_Hall 'P 2ac 2ab'
_symmetry_space_group_name_H-M 'P 21 21 21'
_atom_sites_solution_hydrogens geom
_atom_sites_solution_primary direct
_atom_sites_solution_secondary difmap
_audit_creation_method SHELXL-97
_cell_angle_alpha 90.00
_cell_angle_beta 90.00
_cell_angle_gamma 90.00
_cell_formula_units_Z 4
_cell_length_a 8.2321(5)
_cell_length_b 13.9353(8)
_cell_length_c 17.6655(11)
_cell_measurement_reflns_used 3133
_cell_measurement_temperature 296(2)
_cell_measurement_theta_max 21.6
_cell_measurement_theta_min 2.73
_cell_volume 2026.5(2)
_computing_cell_refinement 'Bruker SMART V5.625'
_computing_data_collection 'Bruker SMART V5.625'
_computing_data_reduction 'Bruker SAINT V6.28A'
_computing_molecular_graphics 'SHELXTL  Rel. 6.12/V (Siemens, 1996)'
_computing_publication_material 'SHELX-97 (Sheldrick, 1997)'
_computing_structure_refinement 'SHELXL-97 (Sheldrick, 1997)'
_computing_structure_solution
;SIR92 (Altomare, Cascarano, Giacovazzo and Guagliardi, 
J. Appl. Crystallogr. 1993, 26, 343-350.' 
;
_diffrn_ambient_temperature 296(1)
_diffrn_measured_fraction_theta_full 0.999
_diffrn_measured_fraction_theta_max 0.999
_diffrn_measurement_device_type 'CCD area detector'
_diffrn_measurement_method 'phi and omega scans'
_diffrn_radiation_monochromator graphite
_diffrn_radiation_source 'fine-focus sealed tube'
_diffrn_radiation_type MoK\a
_diffrn_radiation_wavelength 0.71073
_diffrn_reflns_av_R_equivalents 0.0436
_diffrn_reflns_av_sigmaI/netI 0.0248
_diffrn_reflns_limit_h_max 9
_diffrn_reflns_limit_h_min -9
_diffrn_reflns_limit_k_max 16
_diffrn_reflns_limit_k_min -16
_diffrn_reflns_limit_l_max 21
_diffrn_reflns_limit_l_min -21
_diffrn_reflns_number 17106
_diffrn_reflns_theta_full 25.10
_diffrn_reflns_theta_max 25.10
_diffrn_reflns_theta_min 2.31
_exptl_absorpt_coefficient_mu 0.078
_exptl_absorpt_correction_T_max 0.9977
_exptl_absorpt_correction_T_min 0.9302
_exptl_absorpt_correction_type multi-scan
_exptl_absorpt_process_details 'Bruker/Siemens SADABS V2.03'
_exptl_crystal_colour colorless
_exptl_crystal_density_diffrn 1.250
_exptl_crystal_density_method 'not measured'
_exptl_crystal_description plate
_exptl_crystal_F_000 808
_exptl_crystal_size_max 0.38
_exptl_crystal_size_mid 0.25
_exptl_crystal_size_min 0.03
_refine_diff_density_max 0.300
_refine_diff_density_min -0.151
_refine_diff_density_rms 0.029
_refine_ls_extinction_method none
_refine_ls_goodness_of_fit_ref 1.052
_refine_ls_hydrogen_treatment mixed
_refine_ls_matrix_type full
_refine_ls_number_parameters 271
_refine_ls_number_reflns 2073
_refine_ls_number_restraints 0
_refine_ls_restrained_S_all 1.052
_refine_ls_R_factor_all 0.0580
_refine_ls_R_factor_gt 0.0424
_refine_ls_shift/su_max 0.000
_refine_ls_shift/su_mean 0.000
_refine_ls_structure_factor_coef Fsqd
_refine_ls_weighting_details 'calc w=1/[\s^2^(Fo^2^)+(0.0711P)^2^+0.1910P] where P=(Fo^2^+2Fc^2^)/3'
_refine_ls_weighting_scheme calc
_refine_ls_wR_factor_gt 0.1119
_refine_ls_wR_factor_ref 0.1222
_reflns_number_gt 1680
_reflns_number_total 2073
_reflns_threshold_expression I>2\s(I)
_cod_data_source_file jo800773q-File002.cif
_cod_data_source_block x
_cod_database_code 4023584

loop_
_symmetry_equiv_pos_as_xyz
'x, y, z'
'-x+1/2, -y, z+1/2'
'-x, y+1/2, -z+1/2'
'x+1/2, -y+1/2, -z'

loop_
_atom_site_label
_atom_site_type_symbol
_atom_site_fract_x
_atom_site_fract_y
_atom_site_fract_z
_atom_site_U_iso_or_equiv
_atom_site_adp_type
_atom_site_occupancy
_atom_site_symmetry_multiplicity
_atom_site_calc_flag
_atom_site_refinement_flags
_atom_site_disorder_assembly
_atom_site_disorder_group
N1 N 0.3510(4) 0.9492(3) 0.5502(2) 0.0775(10) Uani 1 1 d . . .
H1N H 0.268(6) 0.978(3) 0.572(2) 0.093 Uiso 1 1 d . . .
C1 C 0.3391(7) 0.9621(4) 0.4690(3) 0.1069(16) Uani 1 1 d . . .
H1A H 0.3901 1.0215 0.4529 0.128 Uiso 1 1 calc R . .
H1B H 0.2270 0.9614 0.4521 0.128 Uiso 1 1 calc R . .
C2 C 0.4318(8) 0.8750(4) 0.4404(3) 0.123(2) Uani 1 1 d . . .
H2A H 0.4030 0.8603 0.3885 0.148 Uiso 1 1 calc R . .
H2B H 0.5482 0.8852 0.4436 0.148 Uiso 1 1 calc R . .
C3 C 0.3802(6) 0.7986(3) 0.4913(2) 0.0967(15) Uani 1 1 d . . .
H3A H 0.4617 0.7485 0.4939 0.116 Uiso 1 1 calc R . .
H3B H 0.2786 0.7708 0.4743 0.116 Uiso 1 1 calc R . .
C4 C 0.3589(5) 0.8467(3) 0.5689(2) 0.0756(11) Uani 1 1 d . . .
H4 H 0.2564 0.8261 0.5919 0.091 Uiso 1 1 calc R . .
C5 C 0.4993(4) 0.8240(3) 0.6215(2) 0.0616(9) Uani 1 1 d . . .
O1 O 0.5100(4) 0.74651(19) 0.65348(18) 0.0943(10) Uani 1 1 d . . .
N2 N 0.6098(3) 0.89489(18) 0.62557(14) 0.0507(6) Uani 1 1 d . . .
H2N H 0.5819 0.9466 0.6024 0.061 Uiso 1 1 calc R . .
C6 C 0.7610(4) 0.8997(2) 0.66041(15) 0.0431(7) Uani 1 1 d . . .
C7 C 0.8334(5) 0.8187(2) 0.69599(17) 0.0566(9) Uani 1 1 d . . .
H7 H 0.7780 0.7606 0.6976 0.068 Uiso 1 1 calc R . .
C8 C 0.9831(5) 0.8261(2) 0.72766(18) 0.0607(9) Uani 1 1 d . . .
H8 H 1.0288 0.7726 0.7508 0.073 Uiso 1 1 calc R . .
C9 C 1.0703(4) 0.9120(2) 0.72641(16) 0.0524(8) Uani 1 1 d . . .
C10 C 1.2282(5) 0.9218(3) 0.7586(2) 0.0747(11) Uani 1 1 d . . .
H10 H 1.2739 0.8698 0.7838 0.090 Uiso 1 1 calc R . .
C11 C 1.3131(5) 1.0039(3) 0.7535(2) 0.0803(12) Uani 1 1 d . . .
H11 H 1.4157 1.0082 0.7751 0.096 Uiso 1 1 calc R . .
C12 C 1.2475(4) 1.0826(3) 0.7158(2) 0.0719(10) Uani 1 1 d . . .
H12 H 1.3075 1.1389 0.7116 0.086 Uiso 1 1 calc R . .
C13 C 1.0957(4) 1.0776(2) 0.68489(17) 0.0526(8) Uani 1 1 d . . .
H13 H 1.0530 1.1311 0.6605 0.063 Uiso 1 1 calc R . .
C14 C 1.0024(4) 0.9929(2) 0.68929(15) 0.0430(7) Uani 1 1 d . . .
C15 C 0.8444(3) 0.98573(18) 0.65691(14) 0.0380(6) Uani 1 1 d . . .
C16 C 0.7699(3) 1.06938(18) 0.61729(16) 0.0409(6) Uani 1 1 d . . .
C17 C 0.7751(3) 1.0735(2) 0.53681(16) 0.0436(7) Uani 1 1 d . . .
C18 C 0.8578(4) 1.0042(2) 0.49326(16) 0.0519(8) Uani 1 1 d . . .
H18 H 0.9123 0.9547 0.5178 0.062 Uiso 1 1 calc R . .
C19 C 0.8601(5) 1.0079(3) 0.41648(18) 0.0678(10) Uani 1 1 d . . .
H19 H 0.9153 0.9608 0.3895 0.081 Uiso 1 1 calc R . .
C20 C 0.7817(6) 1.0805(3) 0.3780(2) 0.0815(12) Uani 1 1 d . . .
H20 H 0.7845 1.0823 0.3253 0.098 Uiso 1 1 calc R . .
C21 C 0.7008(5) 1.1488(3) 0.4170(2) 0.0776(12) Uani 1 1 d . . .
H21 H 0.6478 1.1973 0.3905 0.093 Uiso 1 1 calc R . .
C22 C 0.6942(4) 1.1487(2) 0.49812(19) 0.0566(8) Uani 1 1 d . . .
C23 C 0.6120(5) 1.2169(3) 0.5412(2) 0.0726(11) Uani 1 1 d . . .
H23 H 0.5579 1.2664 0.5165 0.087 Uiso 1 1 calc R . .
C24 C 0.6080(4) 1.2135(2) 0.6175(2) 0.0653(10) Uani 1 1 d . . .
H24 H 0.5512 1.2603 0.6442 0.078 Uiso 1 1 calc R . .
C25 C 0.6897(4) 1.1394(2) 0.65774(18) 0.0488(7) Uani 1 1 d . . .
N3 N 0.6880(4) 1.1379(2) 0.73523(18) 0.0664(9) Uani 1 1 d . . .
H3N H 0.617(5) 1.171(3) 0.757(2) 0.080 Uiso 1 1 d . . .
H4N H 0.735(5) 1.093(3) 0.761(2) 0.080 Uiso 1 1 d . . .

loop_
_atom_site_aniso_label
_atom_site_aniso_U_11
_atom_site_aniso_U_22
_atom_site_aniso_U_33
_atom_site_aniso_U_23
_atom_site_aniso_U_13
_atom_site_aniso_U_12
N1 0.0591(19) 0.099(3) 0.074(2) -0.0284(18) -0.0058(16) 0.0076(18)
C1 0.097(3) 0.138(4) 0.086(3) -0.018(3) -0.024(3) -0.008(3)
C2 0.139(5) 0.158(5) 0.073(3) -0.038(3) 0.015(3) -0.043(4)
C3 0.095(3) 0.108(3) 0.087(3) -0.044(3) -0.001(3) -0.033(3)
C4 0.058(2) 0.093(3) 0.076(2) -0.024(2) 0.015(2) -0.028(2)
C5 0.060(2) 0.064(2) 0.061(2) -0.0103(18) 0.0181(18) -0.0199(18)
O1 0.103(2) 0.0690(16) 0.110(2) 0.0178(16) 0.0200(18) -0.0371(17)
N2 0.0578(16) 0.0443(14) 0.0501(14) -0.0030(12) 0.0053(13) -0.0096(12)
C6 0.0528(17) 0.0416(15) 0.0349(14) -0.0038(12) 0.0088(13) -0.0024(14)
C7 0.083(2) 0.0379(16) 0.0484(17) 0.0053(14) 0.0185(18) 0.0026(17)
C8 0.080(2) 0.0547(19) 0.0475(18) 0.0091(15) 0.0013(19) 0.0251(19)
C9 0.0623(19) 0.0558(19) 0.0392(16) -0.0023(14) 0.0000(14) 0.0195(16)
C10 0.068(2) 0.098(3) 0.058(2) 0.000(2) -0.0147(19) 0.033(2)
C11 0.058(2) 0.107(3) 0.076(2) -0.023(2) -0.024(2) 0.014(3)
C12 0.050(2) 0.080(2) 0.085(2) -0.031(2) -0.0074(19) 0.0007(19)
C13 0.0458(16) 0.0534(19) 0.0586(19) -0.0125(16) -0.0018(14) 0.0044(15)
C14 0.0456(15) 0.0476(16) 0.0359(13) -0.0097(12) 0.0011(13) 0.0101(14)
C15 0.0467(16) 0.0374(14) 0.0300(13) -0.0022(11) 0.0043(12) 0.0044(13)
C16 0.0392(14) 0.0338(14) 0.0498(16) -0.0013(12) -0.0006(13) -0.0011(12)
C17 0.0396(14) 0.0439(16) 0.0472(15) 0.0069(13) -0.0058(13) -0.0064(13)
C18 0.0529(18) 0.0603(19) 0.0425(16) 0.0077(15) 0.0005(14) 0.0041(17)
C19 0.072(2) 0.089(3) 0.0425(17) 0.0053(18) 0.0025(17) 0.000(2)
C20 0.098(3) 0.100(3) 0.0470(19) 0.014(2) -0.005(2) -0.002(3)
C21 0.089(3) 0.078(2) 0.066(2) 0.030(2) -0.026(2) -0.003(2)
C22 0.0551(18) 0.0498(18) 0.065(2) 0.0110(16) -0.0122(16) -0.0019(16)
C23 0.074(2) 0.053(2) 0.091(3) 0.013(2) -0.027(2) 0.0102(19)
C24 0.058(2) 0.0450(18) 0.092(3) -0.0141(19) -0.013(2) 0.0117(16)
C25 0.0460(16) 0.0413(15) 0.0591(19) -0.0050(14) -0.0033(14) 0.0003(14)
N3 0.068(2) 0.067(2) 0.064(2) -0.0214(15) -0.0003(15) 0.0192(17)

loop_
_atom_type_symbol
_atom_type_description
_atom_type_scat_dispersion_real
_atom_type_scat_dispersion_imag
_atom_type_scat_source
C C 0.0033 0.0016 'International Tables Vol C Tables 4.2.6.8 and 6.1.1.4'
H H 0.0000 0.0000 'International Tables Vol C Tables 4.2.6.8 and 6.1.1.4'
N N 0.0061 0.0033 'International Tables Vol C Tables 4.2.6.8 and 6.1.1.4'
O O 0.0106 0.0060 'International Tables Vol C Tables 4.2.6.8 and 6.1.1.4'

loop_
_geom_angle_atom_site_label_1
_geom_angle_atom_site_label_2
_geom_angle_atom_site_label_3
_geom_angle
_geom_angle_site_symmetry_1
_geom_angle_site_symmetry_3
_geom_angle_publ_flag
C1 N1 C4 110.3(3) . . ?
C1 N1 H1N 109(3) . . ?
C4 N1 H1N 112(3) . . ?
N1 C1 C2 101.3(4) . . ?
N1 C1 H1A 111.5 . . ?
C2 C1 H1A 111.5 . . ?
N1 C1 H1B 111.5 . . ?
C2 C1 H1B 111.5 . . ?
H1A C1 H1B 109.3 . . ?
C3 C2 C1 103.4(4) . . ?
C3 C2 H2A 111.1 . . ?
C1 C2 H2A 111.1 . . ?
C3 C2 H2B 111.1 . . ?
C1 C2 H2B 111.1 . . ?
H2A C2 H2B 109.0 . . ?
C2 C3 C4 105.4(3) . . ?
C2 C3 H3A 110.7 . . ?
C4 C3 H3A 110.7 . . ?
C2 C3 H3B 110.7 . . ?
C4 C3 H3B 110.7 . . ?
H3A C3 H3B 108.8 . . ?
N1 C4 C5 112.1(3) . . ?
N1 C4 C3 103.2(3) . . ?
C5 C4 C3 111.7(4) . . ?
N1 C4 H4 109.9 . . ?
C5 C4 H4 109.9 . . ?
C3 C4 H4 109.9 . . ?
O1 C5 N2 125.2(4) . . ?
O1 C5 C4 121.5(3) . . ?
N2 C5 C4 113.2(3) . . ?
C5 N2 C6 131.6(3) . . ?
C5 N2 H2N 114.2 . . ?
C6 N2 H2N 114.2 . . ?
C15 C6 N2 117.8(2) . . ?
C15 C6 C7 120.0(3) . . ?
N2 C6 C7 122.2(3) . . ?
C8 C7 C6 120.1(3) . . ?
C8 C7 H7 119.9 . . ?
C6 C7 H7 119.9 . . ?
C7 C8 C9 121.7(3) . . ?
C7 C8 H8 119.1 . . ?
C9 C8 H8 119.1 . . ?
C8 C9 C14 119.1(3) . . ?
C8 C9 C10 123.0(3) . . ?
C14 C9 C10 117.8(3) . . ?
C11 C10 C9 122.0(4) . . ?
C11 C10 H10 119.0 . . ?
C9 C10 H10 119.0 . . ?
C10 C11 C12 120.1(3) . . ?
C10 C11 H11 119.9 . . ?
C12 C11 H11 119.9 . . ?
C13 C12 C11 120.4(4) . . ?
C13 C12 H12 119.8 . . ?
C11 C12 H12 119.8 . . ?
C12 C13 C14 121.3(3) . . ?
C12 C13 H13 119.4 . . ?
C14 C13 H13 119.4 . . ?
C13 C14 C9 118.4(3) . . ?
C13 C14 C15 122.3(3) . . ?
C9 C14 C15 119.3(3) . . ?
C6 C15 C14 119.7(3) . . ?
C6 C15 C16 119.7(2) . . ?
C14 C15 C16 120.6(3) . . ?
C25 C16 C17 120.3(3) . . ?
C25 C16 C15 120.5(2) . . ?
C17 C16 C15 119.2(2) . . ?
C18 C17 C22 118.0(3) . . ?
C18 C17 C16 122.2(2) . . ?
C22 C17 C16 119.8(3) . . ?
C19 C18 C17 121.8(3) . . ?
C19 C18 H18 119.1 . . ?
C17 C18 H18 119.1 . . ?
C18 C19 C20 120.9(4) . . ?
C18 C19 H19 119.5 . . ?
C20 C19 H19 119.5 . . ?
C21 C20 C19 119.7(3) . . ?
C21 C20 H20 120.1 . . ?
C19 C20 H20 120.1 . . ?
C20 C21 C22 121.8(3) . . ?
C20 C21 H21 119.1 . . ?
C22 C21 H21 119.1 . . ?
C23 C22 C17 118.0(3) . . ?
C23 C22 C21 124.3(3) . . ?
C17 C22 C21 117.7(3) . . ?
C24 C23 C22 122.3(3) . . ?
C24 C23 H23 118.9 . . ?
C22 C23 H23 118.9 . . ?
C23 C24 C25 120.8(3) . . ?
C23 C24 H24 119.6 . . ?
C25 C24 H24 119.6 . . ?
N3 C25 C16 120.8(3) . . ?
N3 C25 C24 120.4(3) . . ?
C16 C25 C24 118.8(3) . . ?
C25 N3 H3N 117(3) . . ?
C25 N3 H4N 123(3) . . ?
H3N N3 H4N 117(4) . . ?

loop_
_geom_bond_atom_site_label_1
_geom_bond_atom_site_label_2
_geom_bond_distance
_geom_bond_site_symmetry_2
_geom_bond_publ_flag
N1 C1 1.448(6) . ?
N1 C4 1.467(5) . ?
N1 H1N 0.87(4) . ?
C1 C2 1.521(7) . ?
C1 H1A 0.9700 . ?
C1 H1B 0.9700 . ?
C2 C3 1.456(6) . ?
C2 H2A 0.9700 . ?
C2 H2B 0.9700 . ?
C3 C4 1.535(5) . ?
C3 H3A 0.9700 . ?
C3 H3B 0.9700 . ?
C4 C5 1.517(6) . ?
C4 H4 0.9800 . ?
C5 O1 1.221(4) . ?
C5 N2 1.345(4) . ?
N2 C6 1.391(4) . ?
N2 H2N 0.8600 . ?
C6 C15 1.383(4) . ?
C6 C7 1.422(4) . ?
C7 C8 1.358(5) . ?
C7 H7 0.9300 . ?
C8 C9 1.395(5) . ?
C8 H8 0.9300 . ?
C9 C14 1.419(4) . ?
C9 C10 1.425(5) . ?
C10 C11 1.344(6) . ?
C10 H10 0.9300 . ?
C11 C12 1.391(5) . ?
C11 H11 0.9300 . ?
C12 C13 1.366(5) . ?
C12 H12 0.9300 . ?
C13 C14 1.411(4) . ?
C13 H13 0.9300 . ?
C14 C15 1.424(4) . ?
C15 C16 1.492(4) . ?
C16 C25 1.378(4) . ?
C16 C17 1.423(4) . ?
C17 C18 1.409(4) . ?
C17 C22 1.418(4) . ?
C18 C19 1.357(4) . ?
C18 H18 0.9300 . ?
C19 C20 1.379(5) . ?
C19 H19 0.9300 . ?
C20 C21 1.352(5) . ?
C20 H20 0.9300 . ?
C21 C22 1.434(5) . ?
C21 H21 0.9300 . ?
C22 C23 1.392(5) . ?
C23 C24 1.350(5) . ?
C23 H23 0.9300 . ?
C24 C25 1.422(4) . ?
C24 H24 0.9300 . ?
C25 N3 1.369(4) . ?
N3 H3N 0.83(4) . ?
N3 H4N 0.86(4) . ?

loop_
_geom_torsion_atom_site_label_1
_geom_torsion_atom_site_label_2
_geom_torsion_atom_site_label_3
_geom_torsion_atom_site_label_4
_geom_torsion
_geom_torsion_site_symmetry_1
_geom_torsion_site_symmetry_2
_geom_torsion_site_symmetry_3
_geom_torsion_site_symmetry_4
_geom_torsion_publ_flag
C4 N1 C1 C2 -30.4(5) . . . . ?
N1 C1 C2 C3 40.3(5) . . . . ?
C1 C2 C3 C4 -35.5(5) . . . . ?
C1 N1 C4 C5 129.6(4) . . . . ?
C1 N1 C4 C3 9.3(5) . . . . ?
C2 C3 C4 N1 16.9(5) . . . . ?
C2 C3 C4 C5 -103.6(5) . . . . ?
N1 C4 C5 O1 167.5(3) . . . . ?
C3 C4 C5 O1 -77.3(4) . . . . ?
N1 C4 C5 N2 -15.4(4) . . . . ?
C3 C4 C5 N2 99.8(4) . . . . ?
O1 C5 N2 C6 4.0(6) . . . . ?
C4 C5 N2 C6 -172.9(3) . . . . ?
C5 N2 C6 C15 -177.3(3) . . . . ?
C5 N2 C6 C7 5.3(4) . . . . ?
C15 C6 C7 C8 1.1(4) . . . . ?
N2 C6 C7 C8 178.4(3) . . . . ?
C6 C7 C8 C9 -0.1(5) . . . . ?
C7 C8 C9 C14 -1.7(5) . . . . ?
C7 C8 C9 C10 -179.4(3) . . . . ?
C8 C9 C10 C11 176.7(4) . . . . ?
C14 C9 C10 C11 -1.0(5) . . . . ?
C9 C10 C11 C12 -0.2(6) . . . . ?
C10 C11 C12 C13 1.2(6) . . . . ?
C11 C12 C13 C14 -0.9(5) . . . . ?
C12 C13 C14 C9 -0.3(4) . . . . ?
C12 C13 C14 C15 -179.4(3) . . . . ?
C8 C9 C14 C13 -176.6(3) . . . . ?
C10 C9 C14 C13 1.3(4) . . . . ?
C8 C9 C14 C15 2.5(4) . . . . ?
C10 C9 C14 C15 -179.6(3) . . . . ?
N2 C6 C15 C14 -177.6(2) . . . . ?
C7 C6 C15 C14 -0.2(4) . . . . ?
N2 C6 C15 C16 0.6(4) . . . . ?
C7 C6 C15 C16 178.0(2) . . . . ?
C13 C14 C15 C6 177.5(2) . . . . ?
C9 C14 C15 C6 -1.6(4) . . . . ?
C13 C14 C15 C16 -0.7(4) . . . . ?
C9 C14 C15 C16 -179.8(2) . . . . ?
C6 C15 C16 C25 97.8(3) . . . . ?
C14 C15 C16 C25 -83.9(3) . . . . ?
C6 C15 C16 C17 -78.8(3) . . . . ?
C14 C15 C16 C17 99.4(3) . . . . ?
C25 C16 C17 C18 179.0(3) . . . . ?
C15 C16 C17 C18 -4.3(4) . . . . ?
C25 C16 C17 C22 -1.5(4) . . . . ?
C15 C16 C17 C22 175.2(3) . . . . ?
C22 C17 C18 C19 -0.5(5) . . . . ?
C16 C17 C18 C19 179.0(3) . . . . ?
C17 C18 C19 C20 0.4(6) . . . . ?
C18 C19 C20 C21 -0.3(6) . . . . ?
C19 C20 C21 C22 0.3(6) . . . . ?
C18 C17 C22 C23 179.8(3) . . . . ?
C16 C17 C22 C23 0.2(4) . . . . ?
C18 C17 C22 C21 0.5(4) . . . . ?
C16 C17 C22 C21 -179.0(3) . . . . ?
C20 C21 C22 C23 -179.6(4) . . . . ?
C20 C21 C22 C17 -0.4(6) . . . . ?
C17 C22 C23 C24 0.3(6) . . . . ?
C21 C22 C23 C24 179.5(4) . . . . ?
C22 C23 C24 C25 0.4(6) . . . . ?
C17 C16 C25 N3 -178.0(3) . . . . ?
C15 C16 C25 N3 5.4(4) . . . . ?
C17 C16 C25 C24 2.1(4) . . . . ?
C15 C16 C25 C24 -174.5(3) . . . . ?
C23 C24 C25 N3 178.5(3) . . . . ?
C23 C24 C25 C16 -1.6(5) . . . . ?

loop_
_cod_related_entry_id
_cod_related_entry_database
_cod_related_entry_code
1 ChemSpider 30658712
